data_2211093
loop_
_publ_author_name
'Shaukat Shuja'
'Saqib Ali'
'Nasir Khalid'
'Ga\"el Labat'
'Helen Stoeckli-Evans'

_publ_section_title
;
 2-[(4-Carboxycyclohexyl)methylammoniomethyl]-6-hydroxyphenolate
;
_journal_coeditor_code KP2050
_journal_issue 11
_journal_name_full 'Acta Crystallographica Section E'
_journal_page_first o4786
_journal_page_last o4788
_journal_paper_doi 10.1107/S1600536806039444
_journal_volume 62
_journal_year 2006
_chemical_formula_iupac 'C15 H19 N O4'
_chemical_formula_moiety 'C15 H19 N O4'
_chemical_formula_sum 'C15 H19 N O4'
_chemical_formula_weight 277.31
_chemical_name_systematic
;
2-[(4-Carboxycyclohexyl)methylammoniomethyl]-6-hydroxyphenolate
;
_space_group_IT_number 14
_symmetry_cell_setting monoclinic
_symmetry_space_group_name_Hall '-P 2ybc'
_symmetry_space_group_name_H-M 'P 1 21/c 1'
_atom_sites_solution_hydrogens geom
_atom_sites_solution_primary direct
_atom_sites_solution_secondary difmap
_audit_creation_method SHELXL97
_cell_angle_alpha 90.00
_cell_angle_beta 93.122(6)
_cell_angle_gamma 90.00
_cell_formula_units_Z 8
_cell_length_a 9.6396(7)
_cell_length_b 17.7451(10)
_cell_length_c 15.8961(11)
_cell_measurement_reflns_used 17098
_cell_measurement_temperature 173(2)
_cell_measurement_theta_max 29.61
_cell_measurement_theta_min 1.72
_cell_volume 2715.1(3)
_computing_cell_refinement X-AREA
_computing_data_collection 'X-AREA (Stoe & Cie, 2005)'
_computing_data_reduction 'X-RED32 (Stoe & Cie, 2005)'
_computing_molecular_graphics 'PLATON (Spek, 2003)'
_computing_publication_material SHELXL97
_computing_structure_refinement 'SHELXL97 (Sheldrick, 1997)'
_computing_structure_solution 'SHELXS97 (Sheldrick, 1997)'
_diffrn_ambient_temperature 173(2)
_diffrn_detector_area_resol_mean 6.67
_diffrn_measured_fraction_theta_full 0.991
_diffrn_measured_fraction_theta_max 0.991
_diffrn_measurement_device_type 'Stoe IPDS II'
_diffrn_measurement_method '\f and \w'
_diffrn_radiation_monochromator graphite
_diffrn_radiation_source 'fine-focus sealed tube'
_diffrn_radiation_type MoK\a
_diffrn_radiation_wavelength 0.71073
_diffrn_reflns_av_R_equivalents 0.0874
_diffrn_reflns_av_sigmaI/netI 0.0654
_diffrn_reflns_limit_h_max 13
_diffrn_reflns_limit_h_min -13
_diffrn_reflns_limit_k_max 24
_diffrn_reflns_limit_k_min -23
_diffrn_reflns_limit_l_max 21
_diffrn_reflns_limit_l_min -21
_diffrn_reflns_number 32025
_diffrn_reflns_theta_full 29.28
_diffrn_reflns_theta_max 29.28
_diffrn_reflns_theta_min 1.72
_diffrn_standards_decay_% 0
_diffrn_standards_interval_time 0
_diffrn_standards_number 0
_exptl_absorpt_coefficient_mu 0.098
_exptl_absorpt_correction_type none
_exptl_crystal_colour yellow
_exptl_crystal_density_diffrn 1.357
_exptl_crystal_description block
_exptl_crystal_F_000 1184
_exptl_crystal_size_max 0.30
_exptl_crystal_size_mid 0.15
_exptl_crystal_size_min 0.15
_refine_diff_density_max 0.283
_refine_diff_density_min -0.225
_refine_ls_extinction_method none
_refine_ls_goodness_of_fit_ref 0.936
_refine_ls_hydrogen_treatment refall
_refine_ls_matrix_type full
_refine_ls_number_parameters 513
_refine_ls_number_reflns 7347
_refine_ls_number_restraints 0
_refine_ls_restrained_S_all 0.936
_refine_ls_R_factor_all 0.0863
_refine_ls_R_factor_gt 0.0495
_refine_ls_shift/su_max 0.001
_refine_ls_shift/su_mean 0.001
_refine_ls_structure_factor_coef Fsqd
_refine_ls_weighting_details 'calc w = 1/[\s^2^(Fo^2^)+(0.0622P)^2^] where P=(Fo^2^+2Fc^2^)/3'
_refine_ls_weighting_scheme calc
_refine_ls_wR_factor_gt 0.1063
_refine_ls_wR_factor_ref 0.1183
_reflns_number_gt 4834
_reflns_number_total 7347
_reflns_threshold_expression I>2\s(I)
_cod_data_source_file kp2050.cif
_cod_data_source_block I
_cod_original_sg_symbol_H-M 'P 21/c'
_cod_database_code 2211093
_cod_database_fobs_code 2211093

loop_
_symmetry_equiv_pos_site_id
_symmetry_equiv_pos_as_xyz
1 x,y,z
2 -x,1/2+y,1/2-z
3 -x,-y,-z
4 x,1/2-y,1/2+z

loop_
_atom_site_aniso_label
_atom_site_aniso_U_11
_atom_site_aniso_U_22
_atom_site_aniso_U_33
_atom_site_aniso_U_12
_atom_site_aniso_U_13
_atom_site_aniso_U_23
O1 0.0363(6) 0.0268(6) 0.0377(6) -0.0058(4) 0.0139(5) 0.0002(5)
O2 0.0506(7) 0.0361(7) 0.0360(6) 0.0011(5) 0.0116(5) -0.0014(5)
O3 0.0578(8) 0.0280(6) 0.0439(7) 0.0015(5) 0.0195(6) 0.0059(5)
O4 0.0420(6) 0.0232(6) 0.0381(6) -0.0025(5) 0.0081(5) -0.0026(5)
N1 0.0373(7) 0.0203(6) 0.0352(7) -0.0042(5) 0.0085(6) -0.0003(5)
C1 0.0262(7) 0.0258(8) 0.0285(7) -0.0024(6) 0.0006(6) 0.0035(6)
C2 0.0271(7) 0.0252(7) 0.0255(7) -0.0006(6) 0.0018(6) 0.0028(6)
C3 0.0294(7) 0.0247(7) 0.0293(7) 0.0015(6) -0.0028(6) 0.0023(6)
C4 0.0366(8) 0.0316(9) 0.0311(8) 0.0061(7) 0.0036(6) -0.0024(7)
C5 0.0301(8) 0.0424(10) 0.0330(8) 0.0027(7) 0.0085(7) 0.0037(7)
C6 0.0275(7) 0.0317(9) 0.0347(8) -0.0030(6) 0.0046(6) 0.0062(7)
C7 0.0307(7) 0.0246(8) 0.0303(7) -0.0036(6) 0.0017(6) 0.0055(6)
C8 0.0447(9) 0.0198(7) 0.0363(9) -0.0022(7) 0.0104(7) -0.0006(7)
C9 0.0311(7) 0.0205(7) 0.0304(7) -0.0020(6) 0.0030(6) 0.0010(6)
C10 0.0346(8) 0.0351(9) 0.0311(8) -0.0070(7) 0.0038(7) -0.0045(7)
C11 0.0290(7) 0.0285(8) 0.0350(8) -0.0071(6) 0.0032(6) -0.0033(7)
C12 0.0302(7) 0.0251(8) 0.0339(8) 0.0042(6) 0.0049(6) 0.0023(6)
C13 0.0658(13) 0.0370(10) 0.0391(10) -0.0237(9) 0.0200(9) -0.0152(9)
C14 0.0666(13) 0.0281(9) 0.0463(11) -0.0185(9) 0.0230(10) -0.0092(8)
C15 0.0261(7) 0.0302(8) 0.0336(8) -0.0001(6) 0.0016(6) 0.0003(7)
O21 0.0274(5) 0.0242(5) 0.0384(6) -0.0013(4) 0.0067(4) 0.0024(5)
O22 0.0367(6) 0.0309(6) 0.0365(6) -0.0033(5) 0.0135(5) -0.0030(5)
O23 0.0839(10) 0.0414(8) 0.0414(7) -0.0346(7) 0.0271(7) -0.0110(6)
O24 0.0396(7) 0.0274(6) 0.0680(9) -0.0012(5) 0.0111(6) -0.0121(6)
N21 0.0321(6) 0.0217(6) 0.0278(6) -0.0014(5) 0.0057(5) 0.0004(5)
C21 0.0291(7) 0.0265(8) 0.0239(7) 0.0012(6) 0.0019(5) 0.0044(6)
C22 0.0263(7) 0.0257(7) 0.0227(7) 0.0023(6) 0.0006(5) 0.0026(6)
C23 0.0315(7) 0.0274(8) 0.0345(8) 0.0030(6) -0.0017(6) -0.0023(7)
C24 0.0372(8) 0.0391(10) 0.0357(9) 0.0090(7) 0.0063(7) -0.0057(8)
C25 0.0341(8) 0.0490(11) 0.0339(8) 0.0060(7) 0.0124(7) 0.0057(8)
C26 0.0333(8) 0.0340(9) 0.0355(8) -0.0025(7) 0.0076(6) 0.0082(7)
C27 0.0307(7) 0.0228(7) 0.0269(7) -0.0034(6) 0.0031(6) 0.0035(6)
C28 0.0354(8) 0.0189(7) 0.0313(8) -0.0005(6) 0.0054(6) 0.0005(6)
C29 0.0266(7) 0.0215(7) 0.0277(7) -0.0010(6) 0.0029(6) -0.0009(6)
C30 0.0284(7) 0.0281(8) 0.0328(8) 0.0052(6) 0.0049(6) 0.0010(6)
C31 0.0330(8) 0.0264(8) 0.0307(8) 0.0038(6) 0.0037(6) 0.0039(6)
C32 0.0258(7) 0.0247(8) 0.0269(7) -0.0044(5) 0.0026(5) -0.0018(6)
C33 0.0246(7) 0.0246(8) 0.0336(8) 0.0000(6) 0.0056(6) -0.0002(6)
C34 0.0285(7) 0.0204(7) 0.0324(8) 0.0009(6) 0.0048(6) 0.0007(6)
C35 0.0277(7) 0.0242(7) 0.0291(7) -0.0023(6) 0.0013(6) 0.0018(6)

loop_
_atom_site_type_symbol
_atom_site_label
_atom_site_fract_x
_atom_site_fract_y
_atom_site_fract_z
_atom_site_U_iso_or_equiv
_atom_site_thermal_displace_type
_atom_site_occupancy
O O1 0.04102(11) 0.09299(6) 0.74956(7) 0.0332(3) Uani 1.000
O O2 0.41842(13) -0.06011(7) 0.32198(8) 0.0406(4) Uani 1.000
O O3 0.37248(14) 0.05206(7) 0.37513(8) 0.0426(4) Uani 1.000
O O4 -0.03044(12) 0.21509(6) 0.84333(8) 0.0342(3) Uani 1.000
N N1 -0.00230(14) -0.04617(8) 0.70976(9) 0.0307(4) Uani 1.000
C C1 -0.13162(15) 0.01695(9) 0.81075(9) 0.0269(4) Uani 1.000
C C2 -0.05786(15) 0.08588(9) 0.80135(9) 0.0259(4) Uani 1.000
C C3 -0.09604(15) 0.14765(9) 0.85134(10) 0.0280(4) Uani 1.000
C C4 -0.19649(17) 0.14030(10) 0.90865(10) 0.0330(5) Uani 1.000
C C5 -0.26764(16) 0.07216(11) 0.91705(11) 0.0349(5) Uani 1.000
C C6 -0.23701(16) 0.01188(10) 0.86897(10) 0.0312(5) Uani 1.000
C C7 -0.10106(16) -0.04675(9) 0.76129(10) 0.0285(4) Uani 1.000
C C8 0.04082(19) -0.10813(9) 0.65679(11) 0.0333(5) Uani 1.000
C C9 0.10542(16) -0.07644(9) 0.57935(10) 0.0273(4) Uani 1.000
C C10 0.23449(17) -0.02989(10) 0.60124(10) 0.0335(5) Uani 1.000
C C11 0.28937(17) 0.00549(9) 0.52264(10) 0.0308(4) Uani 1.000
C C12 0.32372(16) -0.05397(9) 0.45854(10) 0.0296(4) Uani 1.000
C C13 0.1987(2) -0.10464(12) 0.43857(12) 0.0467(6) Uani 1.000
C C14 0.1424(2) -0.13846(11) 0.51848(13) 0.0463(6) Uani 1.000
C C15 0.37653(15) -0.02171(9) 0.37822(10) 0.0300(4) Uani 1.000
O O21 0.45690(10) 0.11819(6) 0.24727(7) 0.0298(3) Uani 1.000
O O22 0.16239(11) 0.26673(6) 0.72025(7) 0.0343(3) Uani 1.000
O O23 0.14095(17) 0.17038(8) 0.63273(9) 0.0547(5) Uani 1.000
O O24 0.58514(13) -0.00453(7) 0.18224(9) 0.0447(4) Uani 1.000
N N21 0.47000(13) 0.26061(8) 0.28740(8) 0.0271(3) Uani 1.000
C C21 0.64220(15) 0.19858(9) 0.21056(9) 0.0265(4) Uani 1.000
C C22 0.57518(15) 0.12747(8) 0.21321(9) 0.0249(4) Uani 1.000
C C23 0.64289(16) 0.06506(9) 0.17734(10) 0.0313(4) Uani 1.000
C C24 0.76342(18) 0.07431(11) 0.13741(11) 0.0372(5) Uani 1.000
C C25 0.82649(18) 0.14497(11) 0.13342(11) 0.0386(5) Uani 1.000
C C26 0.76917(17) 0.20573(10) 0.17020(11) 0.0341(5) Uani 1.000
C C27 0.58671(16) 0.26219(9) 0.25095(9) 0.0267(4) Uani 1.000
C C28 0.40992(17) 0.32213(9) 0.33439(10) 0.0284(4) Uani 1.000
C C29 0.34109(15) 0.29056(8) 0.41067(9) 0.0252(4) Uani 1.000
C C30 0.44234(16) 0.25242(9) 0.47437(10) 0.0297(4) Uani 1.000
C C31 0.36367(17) 0.21629(9) 0.54443(10) 0.0300(5) Uani 1.000
C C32 0.27489(15) 0.27350(9) 0.58878(9) 0.0258(4) Uani 1.000
C C33 0.17962(15) 0.31725(9) 0.52547(10) 0.0275(4) Uani 1.000
C C34 0.26038(16) 0.35130(9) 0.45486(10) 0.0270(4) Uani 1.000
C C35 0.18833(15) 0.23727(9) 0.65434(9) 0.0270(4) Uani 1.000
H H1N 0.0417(19) 0.0022(11) 0.7102(12) 0.036(5) Uiso 1.000
H H3O 0.404(2) 0.0705(13) 0.3232(14) 0.054(6) Uiso 1.000
H H4 -0.219(2) 0.1834(12) 0.9417(13) 0.043(5) Uiso 1.000
H H4O 0.024(2) 0.2113(13) 0.8020(14) 0.053(6) Uiso 1.000
H H5 -0.334(2) 0.0678(11) 0.9605(12) 0.042(5) Uiso 1.000
H H6 -0.2853(18) -0.0345(11) 0.8703(11) 0.035(5) Uiso 1.000
H H7 -0.1511(18) -0.0915(10) 0.7642(11) 0.029(4) Uiso 1.000
H H8A -0.041(2) -0.1398(11) 0.6400(11) 0.039(5) Uiso 1.000
H H8B 0.110(2) -0.1402(11) 0.6900(12) 0.041(5) Uiso 1.000
H H9 0.0354(18) -0.0400(11) 0.5511(11) 0.034(5) Uiso 1.000
H H10A 0.221(2) 0.0081(12) 0.6420(13) 0.045(5) Uiso 1.000
H H10B 0.310(2) -0.0654(13) 0.6314(14) 0.056(6) Uiso 1.000
H H11A 0.2210(18) 0.0419(10) 0.4965(11) 0.032(4) Uiso 1.000
H H11B 0.368(2) 0.0362(12) 0.5373(12) 0.044(5) Uiso 1.000
H H12 0.400(2) -0.0869(12) 0.4823(13) 0.050(6) Uiso 1.000
H H13A 0.125(2) -0.0737(13) 0.4081(13) 0.050(6) Uiso 1.000
H H13B 0.221(2) -0.1430(14) 0.4020(14) 0.058(6) Uiso 1.000
H H14A 0.064(3) -0.1691(14) 0.5023(15) 0.065(7) Uiso 1.000
H H14B 0.216(3) -0.1736(15) 0.5524(16) 0.072(8) Uiso 1.000
H H21N 0.428(2) 0.2124(12) 0.2825(13) 0.044(5) Uiso 1.000
H H23O 0.099(3) 0.1515(15) 0.6812(16) 0.074(8) Uiso 1.000
H H24 0.804(2) 0.0304(12) 0.1130(13) 0.049(6) Uiso 1.000
H H24O 0.513(3) -0.0001(18) 0.2230(19) 0.101(10) Uiso 1.000
H H25 0.909(2) 0.1515(13) 0.0999(14) 0.060(6) Uiso 1.000
H H26 0.815(2) 0.2562(12) 0.1735(12) 0.041(5) Uiso 1.000
H H27 0.6370(17) 0.3105(10) 0.2539(10) 0.028(4) Uiso 1.000
H H28A 0.4796(17) 0.3581(10) 0.3505(10) 0.024(4) Uiso 1.000
H H28B 0.3400(18) 0.3490(10) 0.2948(10) 0.028(4) Uiso 1.000
H H29 0.2796(17) 0.2518(10) 0.3892(10) 0.023(4) Uiso 1.000
H H30A 0.5080(19) 0.2940(11) 0.4979(11) 0.033(5) Uiso 1.000
H H30B 0.4969(18) 0.2124(11) 0.4451(11) 0.034(5) Uiso 1.000
H H31A 0.3015(18) 0.1763(10) 0.5186(11) 0.029(4) Uiso 1.000
H H31B 0.4260(18) 0.1909(10) 0.5858(11) 0.033(5) Uiso 1.000
H H32 0.3332(18) 0.3110(10) 0.6183(11) 0.028(4) Uiso 1.000
H H33A 0.1079(19) 0.2815(10) 0.4997(11) 0.034(5) Uiso 1.000
H H33B 0.1310(18) 0.3574(10) 0.5563(10) 0.027(4) Uiso 1.000
H H34A 0.3259(17) 0.3910(10) 0.4793(11) 0.028(4) Uiso 1.000
H H34B 0.2002(18) 0.3776(10) 0.4154(11) 0.028(4) Uiso 1.000

loop_
_atom_type_symbol
_atom_type_description
_atom_type_scat_dispersion_real
_atom_type_scat_dispersion_imag
_atom_type_scat_source
C C 0.0033 0.0016 'International Tables Vol C Tables 4.2.6.8 and 6.1.1.4'
H H 0.0000 0.0000 'International Tables Vol C Tables 4.2.6.8 and 6.1.1.4'
N N 0.0061 0.0033 'International Tables Vol C Tables 4.2.6.8 and 6.1.1.4'
O O 0.0106 0.0060 'International Tables Vol C Tables 4.2.6.8 and 6.1.1.4'

loop_
_geom_angle_atom_site_label_1
_geom_angle_atom_site_label_2
_geom_angle_atom_site_label_3
_geom_angle
_geom_angle_publ_flag
C15 O3 H3O 111.4(14) no
C3 O4 H4O 107.8(15) no
C35 O23 H23O 105.3(16) no
C23 O24 H24O 105.8(19) no
C7 N1 C8 127.16(14) yes
C7 N1 H1N 110.2(11) no
C8 N1 H1N 122.7(11) no
C27 N21 C28 126.28(14) yes
C28 N21 H21N 122.5(12) no
C27 N21 H21N 111.2(12) no
C6 C1 C7 119.40(14) yes
C2 C1 C6 120.20(14) yes
C2 C1 C7 120.39(13) yes
O1 C2 C1 122.46(14) yes
O1 C2 C3 120.21(14) yes
C1 C2 C3 117.33(13) yes
C2 C3 C4 120.95(15) yes
O4 C3 C2 119.46(13) yes
O4 C3 C4 119.58(15) yes
C3 C4 C5 120.85(16) yes
C4 C5 C6 120.30(15) yes
C1 C6 C5 120.32(16) yes
N1 C7 C1 121.95(15) yes
N1 C8 C9 109.35(13) yes
C10 C9 C14 108.79(14) no
C8 C9 C14 111.64(14) no
C8 C9 C10 112.53(13) no
C9 C10 C11 110.75(13) no
C10 C11 C12 111.34(13) no
C11 C12 C13 110.59(14) no
C11 C12 C15 113.57(13) no
C13 C12 C15 110.26(13) no
C12 C13 C14 111.76(15) no
C9 C14 C13 110.50(16) no
O3 C15 C12 113.52(14) yes
O2 C15 C12 123.46(15) yes
O2 C15 O3 123.02(15) yes
C5 C4 H4 120.6(12) no
C3 C4 H4 118.5(12) no
C6 C5 H5 120.7(12) no
C4 C5 H5 118.8(12) no
C5 C6 H6 123.4(11) no
C1 C6 H6 116.2(11) no
N1 C7 H7 116.1(11) no
C1 C7 H7 121.9(11) no
C9 C8 H8A 110.3(10) no
C9 C8 H8B 110.3(11) no
H8A C8 H8B 108.4(16) no
N1 C8 H8B 109.0(11) no
N1 C8 H8A 109.5(11) no
C8 C9 H9 107.5(10) no
C14 C9 H9 110.5(10) no
C10 C9 H9 105.7(10) no
H10A C10 H10B 103.3(17) no
C11 C10 H10B 110.9(11) no
C9 C10 H10A 113.7(12) no
C9 C10 H10B 108.4(12) no
C11 C10 H10A 109.6(12) no
H11A C11 H11B 103.3(16) no
C10 C11 H11B 110.1(12) no
C12 C11 H11A 109.5(10) no
C10 C11 H11A 111.0(10) no
C12 C11 H11B 111.3(12) no
C13 C12 H12 107.0(12) no
C15 C12 H12 105.5(12) no
C11 C12 H12 109.7(12) no
C12 C13 H13B 110.9(13) no
C14 C13 H13A 110.0(12) no
C12 C13 H13A 108.0(13) no
H13A C13 H13B 106.4(18) no
C14 C13 H13B 109.7(15) no
C9 C14 H14B 105.9(14) no
C9 C14 H14A 112.0(16) no
H14A C14 H14B 107(2) no
C13 C14 H14A 108.1(15) no
C13 C14 H14B 113.1(15) no
C22 C21 C27 120.72(13) yes
C26 C21 C27 119.33(14) yes
C22 C21 C26 119.90(14) yes
O21 C22 C21 122.44(13) yes
O21 C22 C23 120.09(13) yes
C21 C22 C23 117.47(13) yes
O24 C23 C22 119.14(14) yes
O24 C23 C24 119.88(15) yes
C22 C23 C24 120.97(15) yes
C23 C24 C25 120.88(17) yes
C24 C25 C26 120.32(16) yes
C21 C26 C25 120.34(16) yes
N21 C27 C21 122.99(15) yes
N21 C28 C29 109.57(13) yes
C30 C29 C34 109.40(12) no
C28 C29 C30 113.67(12) no
C28 C29 C34 111.29(12) no
C29 C30 C31 110.25(13) no
C30 C31 C32 111.85(13) no
C31 C32 C33 111.36(12) no
C31 C32 C35 112.33(13) no
C33 C32 C35 109.49(12) no
C32 C33 C34 111.81(12) no
C29 C34 C33 110.68(13) no
O22 C35 C32 124.11(14) yes
O23 C35 C32 113.67(13) yes
O22 C35 O23 122.21(14) yes
C23 C24 H24 117.7(12) no
C25 C24 H24 121.4(12) no
C24 C25 H25 119.7(13) no
C26 C25 H25 119.8(13) no
C21 C26 H26 116.5(11) no
C25 C26 H26 123.0(11) no
N21 C27 H27 115.8(10) no
C21 C27 H27 121.2(10) no
N21 C28 H28A 110.2(10) no
N21 C28 H28B 107.6(10) no
C29 C28 H28A 111.4(10) no
C29 C28 H28B 111.3(10) no
H28A C28 H28B 106.7(14) no
C28 C29 H29 105.6(10) no
C30 C29 H29 106.2(10) no
C34 C29 H29 110.5(10) no
C29 C30 H30A 106.4(10) no
C29 C30 H30B 109.6(10) no
C31 C30 H30A 110.9(10) no
C31 C30 H30B 109.4(11) no
H30A C30 H30B 110.2(14) no
C30 C31 H31A 108.0(10) no
C30 C31 H31B 112.0(10) no
C32 C31 H31A 108.8(10) no
C32 C31 H31B 109.6(10) no
H31A C31 H31B 106.4(15) no
C31 C32 H32 110.7(10) no
C33 C32 H32 106.2(10) no
C35 C32 H32 106.5(10) no
C32 C33 H33A 108.7(10) no
C32 C33 H33B 108.7(9) no
C34 C33 H33A 108.4(10) no
C34 C33 H33B 110.6(10) no
H33A C33 H33B 108.6(14) no
C29 C34 H34A 110.3(10) no
C29 C34 H34B 110.5(11) no
C33 C34 H34A 109.1(10) no
C33 C34 H34B 111.2(11) no
H34A C34 H34B 104.9(14) no

loop_
_geom_bond_atom_site_label_1
_geom_bond_atom_site_label_2
_geom_bond_distance
_geom_bond_publ_flag
O1 C2 1.2991(18) yes
O2 C15 1.211(2) yes
O3 C15 1.311(2) yes
O4 C3 1.3627(19) yes
O3 H3O 0.95(2) no
O4 H4O 0.87(2) no
O21 C22 1.2990(18) yes
O22 C35 1.2092(18) yes
O23 C35 1.311(2) yes
O24 C23 1.359(2) yes
O23 H23O 0.95(3) no
O24 H24O 0.98(3) no
N1 C7 1.289(2) yes
N1 C8 1.459(2) yes
N1 H1N 0.957(19) no
N21 C28 1.460(2) yes
N21 C27 1.294(2) yes
N21 H21N 0.95(2) no
C1 C2 1.427(2) yes
C1 C6 1.414(2) yes
C1 C7 1.417(2) yes
C2 C3 1.414(2) yes
C3 C4 1.371(2) yes
C4 C5 1.400(3) yes
C5 C6 1.357(3) yes
C8 C9 1.518(2) no
C9 C10 1.518(2) no
C9 C14 1.521(3) no
C10 C11 1.519(2) no
C11 C12 1.516(2) no
C12 C15 1.513(2) no
C12 C13 1.523(3) no
C13 C14 1.531(3) no
C4 H4 0.96(2) no
C5 H5 0.970(19) no
C6 H6 0.946(19) no
C7 H7 0.932(18) no
C8 H8A 0.993(19) no
C8 H8B 1.004(19) no
C9 H9 1.021(18) no
C10 H10B 1.06(2) no
C10 H10A 0.95(2) no
C11 H11A 0.997(18) no
C11 H11B 0.95(2) no
C12 H12 1.00(2) no
C13 H13A 1.00(2) no
C13 H13B 0.93(2) no
C14 H14B 1.07(3) no
C14 H14A 0.96(3) no
C21 C22 1.419(2) yes
C21 C26 1.418(2) yes
C21 C27 1.418(2) yes
C22 C23 1.421(2) yes
C23 C24 1.364(2) yes
C24 C25 1.396(3) yes
C25 C26 1.358(3) yes
C28 C29 1.521(2) no
C29 C30 1.526(2) no
C29 C34 1.523(2) no
C30 C31 1.523(2) no
C31 C32 1.525(2) no
C32 C33 1.536(2) no
C32 C35 1.513(2) no
C33 C34 1.525(2) no
C24 H24 0.96(2) no
C25 H25 0.99(2) no
C26 H26 1.00(2) no
C27 H27 0.985(18) no
C28 H28A 0.952(17) no
C28 H28B 1.016(17) no
C29 H29 0.959(17) no
C30 H30A 1.029(19) no
C30 H30B 1.012(18) no
C31 H31A 1.002(17) no
C31 H31B 0.976(18) no
C32 H32 0.975(18) no
C33 H33A 1.009(18) no
C33 H33B 0.996(17) no
C34 H34A 1.010(17) no
C34 H34B 0.953(18) no

loop_
_geom_contact_atom_site_label_1
_geom_contact_atom_site_label_2
_geom_contact_distance
_geom_contact_site_symmetry_2
_geom_contact_publ_flag
O1 O4 2.7391(16) . no
O1 O23 2.5412(18) . no
O1 N1 2.5776(18) . no
O1 C35 3.3312(19) . no
O2 C27 3.359(2) 2_645 no
O2 O24 2.9797(19) . no
O3 O21 2.5200(17) . no
O3 C7 3.307(2) 3_556 no
O4 O1 2.7391(16) . no
O4 C8 3.1386(19) 2_556 no
O4 O22 2.9187(16) . no
O21 O3 2.5200(17) . no
O21 C15 3.3574(19) . no
O21 N21 2.6079(18) . no
O21 O24 2.7346(17) . no
O22 C7 3.3778(19) 2_556 no
O22 C28 3.317(2) 4_555 no
O22 N21 3.1341(17) 4_555 no
O22 O4 2.9187(16) . no
O23 O1 2.5412(18) . no
O24 C6 3.412(2) 3_556 no
O24 O21 2.7346(17) . no
O24 C28 3.088(2) 2_645 no
O24 O2 2.9797(19) . no
O1 H23O 1.62(3) . no
O1 H1N 1.728(19) . no
O1 H4O 2.27(2) . no
O1 H10A 2.92(2) . no
O1 H13A 2.92(2) 3_556 no
O2 H27 2.635(17) 2_645 no
O2 H13B 2.77(2) . no
O2 H24O 2.14(3) . no
O3 H11A 2.489(17) . no
O3 H11B 2.596(19) . no
O4 H8B 2.72(2) 2_556 no
O4 H33A 2.757(18) 4_555 no
O4 H8A 2.68(2) 2_556 no
O21 H3O 1.58(2) . no
O21 H6 2.846(18) 3_556 no
O21 H24O 2.21(3) . no
O21 H21N 1.79(2) . no
O21 H32 2.634(18) 4_554 no
O22 H7 2.531(18) 2_556 no
O22 H4O 2.15(2) . no
O22 H21N 2.72(2) 4_555 no
O22 H28B 2.887(17) 4_555 no
O22 H29 2.875(16) 4_555 no
O23 H31B 2.909(17) . no
O23 H31A 2.450(17) . no
O23 H14A 2.84(3) 3_556 no
O23 H33A 2.896(18) . no
O24 H28A 2.563(18) 2_645 no
O24 H28B 2.717(18) 2_645 no
N1 O1 2.5776(18) . no
N1 C25 3.421(2) 3_656 no
N1 C24 3.293(2) 3_656 no
N21 C35 3.3499(19) 4_554 no
N21 O21 2.6079(18) . no
N21 O22 3.1341(17) 4_554 no
N1 H10A 2.64(2) . no
N21 H30B 2.648(18) . no
C4 C25 3.569(2) 1_456 no
C5 C24 3.500(2) 1_456 no
C6 O24 3.412(2) 3_556 no
C7 C25 3.516(2) 3_656 no
C7 C15 3.578(2) 3_556 no
C7 O3 3.307(2) 3_556 no
C7 C24 3.585(2) 3_656 no
C7 O22 3.3778(19) 2_546 no
C8 C25 3.567(2) 3_656 no
C8 O4 3.1386(19) 2_546 no
C11 C15 3.519(2) 3_656 no
C15 C7 3.578(2) 3_556 no
C15 O21 3.3574(19) . no
C15 C11 3.519(2) 3_656 no
C24 N1 3.293(2) 3_656 no
C24 C7 3.585(2) 3_656 no
C24 C5 3.500(2) 1_654 no
C25 C7 3.516(2) 3_656 no
C25 C4 3.569(2) 1_654 no
C25 N1 3.421(2) 3_656 no
C25 C8 3.567(2) 3_656 no
C27 O2 3.359(2) 2_655 no
C28 O22 3.317(2) 4_554 no
C28 O24 3.088(2) 2_655 no
C35 N21 3.3499(19) 4_555 no
C35 O1 3.3312(19) . no
C2 H23O 2.76(3) . no
C2 H34B 3.067(18) 4_555 no
C2 H1N 2.319(19) . no
C3 H34B 3.013(17) 4_555 no
C3 H27 3.023(16) 4_455 no
C4 H27 2.993(16) 4_455 no
C5 H28A 2.882(17) 4_455 no
C6 H24O 2.97(3) 3_556 no
C10 H1N 2.670(19) . no
C11 H31A 3.034(18) . no
C12 H11B 2.986(19) 3_656 no
C13 H26 3.04(2) 2_645 no
C15 H11B 2.752(19) 3_656 no
C15 H24O 2.88(3) . no
C21 H8B 2.978(19) 3_656 no
C22 H10B 2.87(2) 3_656 no
C22 H3O 2.67(2) . no
C22 H21N 2.38(2) . no
C22 H32 2.920(17) 4_554 no
C23 H10B 3.05(2) 3_656 no
C24 H5 2.918(19) 1_654 no
C25 H8B 2.841(19) 3_656 no
C26 H13B 2.92(2) 2_655 no
C26 H8B 2.714(19) 3_656 no
C27 H31B 3.089(18) 4_554 no
C33 H25 2.98(2) 4_455 no
C35 H4O 2.94(2) . no
C35 H28B 3.018(17) 4_555 no
H1N C2 2.319(19) . no
H1N O1 1.728(19) . no
H1N C10 2.670(19) . no
H1N H10A 2.09(3) . no
H3O O21 1.58(2) . no
H3O C22 2.67(2) . no
H3O H24O 2.32(4) . no
H4 H14B 2.54(3) 2_556 no
H4O O22 2.15(2) . no
H4O C35 2.94(2) . no
H4O H23O 2.34(3) . no
H4O O1 2.27(2) . no
H5 C24 2.918(19) 1_456 no
H6 H7 2.40(2) . no
H6 O21 2.846(18) 3_556 no
H7 H8A 2.45(3) . no
H7 H6 2.40(2) . no
H7 O22 2.531(18) 2_546 no
H8A H7 2.45(3) . no
H8A H14A 2.52(3) . no
H8A O4 2.68(2) 2_546 no
H8B C25 2.841(19) 3_656 no
H8B H10B 2.56(3) . no
H8B H14B 2.53(3) . no
H8B C26 2.714(19) 3_656 no
H8B C21 2.978(19) 3_656 no
H8B O4 2.72(2) 2_546 no
H9 H13A 2.55(3) . no
H9 H11A 2.50(3) . no
H9 H9 2.24(3) 3_556 no
H9 H11A 2.55(2) 3_556 no
H10A N1 2.64(2) . no
H10A O1 2.92(2) . no
H10A H1N 2.09(3) . no
H10B H8B 2.56(3) . no
H10B H12 2.60(3) . no
H10B C23 3.05(2) 3_656 no
H10B H14B 2.44(3) . no
H10B C22 2.87(2) 3_656 no
H11A H9 2.50(3) . no
H11A H31A 2.53(3) . no
H11A H9 2.55(2) 3_556 no
H11A O3 2.489(17) . no
H11B O3 2.596(19) . no
H11B H12 2.45(3) 3_656 no
H11B H31A 2.58(3) . no
H11B C12 2.986(19) 3_656 no
H11B C15 2.752(19) 3_656 no
H12 H10B 2.60(3) . no
H12 H11B 2.45(3) 3_656 no
H13A H9 2.55(3) . no
H13A O1 2.92(2) 3_556 no
H13B H26 2.17(3) 2_645 no
H13B O2 2.77(2) . no
H13B C26 2.92(2) 2_645 no
H14A O23 2.84(3) 3_556 no
H14A H8A 2.52(3) . no
H14A H33A 2.59(3) 3_556 no
H14B H4 2.54(3) 2_546 no
H14B H10B 2.44(3) . no
H14B H8B 2.53(3) . no
H21N O21 1.79(2) . no
H21N C22 2.38(2) . no
H21N H29 2.38(3) . no
H21N O22 2.72(2) 4_554 no
H23O O1 1.62(3) . no
H23O C2 2.76(3) . no
H23O H4O 2.34(3) . no
H24O O2 2.14(3) . no
H24O O21 2.21(3) . no
H24O C15 2.88(3) . no
H24O H3O 2.32(4) . no
H24O C6 2.97(3) 3_556 no
H25 C33 2.98(2) 4_654 no
H25 H33B 2.29(3) 4_654 no
H26 H27 2.40(3) . no
H26 C13 3.04(2) 2_655 no
H26 H13B 2.17(3) 2_655 no
H27 H26 2.40(3) . no
H27 H28A 2.37(2) . no
H27 O2 2.635(17) 2_655 no
H27 C3 3.023(16) 4_654 no
H27 C4 2.993(16) 4_654 no
H28A H27 2.37(2) . no
H28A O24 2.563(18) 2_655 no
H28A C5 2.882(17) 4_654 no
H28B H34B 2.46(2) . no
H28B O24 2.717(18) 2_655 no
H28B O22 2.887(17) 4_554 no
H28B C35 3.018(17) 4_554 no
H29 H21N 2.38(3) . no
H29 H31A 2.45(2) . no
H29 H33A 2.53(2) . no
H29 O22 2.875(16) 4_554 no
H30A H34A 2.47(3) . no
H30B N21 2.648(18) . no
H31A O23 2.450(17) . no
H31A C11 3.034(18) . no
H31A H11A 2.53(3) . no
H31A H11B 2.58(3) . no
H31A H29 2.45(2) . no
H31B O23 2.909(17) . no
H31B C27 3.089(17) 4_555 no
H32 O21 2.634(17) 4_555 no
H32 C22 2.920(17) 4_555 no
H33A O23 2.896(18) . no
H33A H29 2.53(2) . no
H33A H14A 2.59(3) 3_556 no
H33A O4 2.757(18) 4_554 no
H33B H25 2.29(3) 4_455 no
H34A H30A 2.47(3) . no
H34B H28B 2.46(2) . no
H34B C2 3.067(18) 4_554 no
H34B C3 3.013(17) 4_554 no

loop_
_geom_hbond_atom_site_label_D
_geom_hbond_atom_site_label_H
_geom_hbond_atom_site_label_A
_geom_hbond_site_symmetry_A
_geom_hbond_distance_DH
_geom_hbond_distance_HA
_geom_hbond_distance_DA
_geom_hbond_angle_DHA
_geom_hbond_publ_flag
N1 H1N O1 . 0.957(19) 1.728(19) 2.5776(18) 145.9(17) yes
O3 H3O O21 . 0.95(2) 1.58(2) 2.5200(17) 168(2) yes
O4 H4O O1 . 0.87(2) 2.27(2) 2.7391(16) 114.2(18) yes
O4 H4O O22 . 0.87(2) 2.15(2) 2.9187(16) 148(2) yes
N21 H21N O21 . 0.95(2) 1.79(2) 2.6079(18) 142.7(17) yes
O23 H23O O1 . 0.95(3) 1.62(3) 2.5412(18) 161(2) yes
O24 H24O O2 . 0.98(3) 2.14(3) 2.9797(19) 142(3) yes
O24 H24O O21 . 0.98(3) 2.21(3) 2.7346(17) 112(2) yes
C7 H7 O22 2_546 0.932(18) 2.531(18) 3.3778(19) 151.3(14) yes
C28 H28A O24 2_655 0.952(17) 2.563(18) 3.088(2) 115.0(12) yes

loop_
_geom_torsion_atom_site_label_1
_geom_torsion_atom_site_label_2
_geom_torsion_atom_site_label_3
_geom_torsion_atom_site_label_4
_geom_torsion
_geom_torsion_publ_flag
C8 N1 C7 C1 178.82(15) no
C7 N1 C8 C9 152.67(16) no
C28 N21 C27 C21 176.19(14) no
C27 N21 C28 C29 -141.56(15) no
C6 C1 C2 O1 179.04(14) no
C7 C1 C2 C3 178.55(14) no
C2 C1 C6 C5 -0.8(2) no
C7 C1 C6 C5 179.85(15) no
C2 C1 C7 N1 3.5(2) no
C6 C1 C7 N1 -177.14(15) no
C7 C1 C2 O1 -1.6(2) no
C6 C1 C2 C3 -0.8(2) no
O1 C2 C3 C4 -177.47(14) no
O1 C2 C3 O4 1.5(2) no
C1 C2 C3 C4 2.4(2) no
C1 C2 C3 O4 -178.69(13) no
C2 C3 C4 C5 -2.4(2) no
O4 C3 C4 C5 178.68(15) no
C3 C4 C5 C6 0.7(3) no
C4 C5 C6 C1 0.9(2) no
N1 C8 C9 C10 61.67(18) no
N1 C8 C9 C14 -175.67(14) no
C8 C9 C14 C13 176.41(15) no
C10 C9 C14 C13 -58.82(19) no
C14 C9 C10 C11 60.01(18) no
C8 C9 C10 C11 -175.74(13) no
C9 C10 C11 C12 -58.48(18) no
C10 C11 C12 C15 178.98(13) no
C10 C11 C12 C13 54.40(18) no
C11 C12 C15 O2 174.73(15) no
C11 C12 C15 O3 -5.37(19) no
C13 C12 C15 O2 -60.5(2) no
C13 C12 C15 O3 119.38(16) no
C11 C12 C13 C14 -53.6(2) no
C15 C12 C13 C14 179.93(14) no
C12 C13 C14 C9 56.6(2) no
C26 C21 C22 O21 -178.05(14) no
C26 C21 C22 C23 2.4(2) no
C27 C21 C22 O21 4.6(2) no
C27 C21 C22 C23 -174.91(14) no
C22 C21 C26 C25 0.5(2) no
C27 C21 C26 C25 177.91(15) no
C22 C21 C27 N21 -4.3(2) no
C26 C21 C27 N21 178.37(15) no
O21 C22 C23 O24 -2.6(2) no
O21 C22 C23 C24 176.55(15) no
C21 C22 C23 O24 176.92(14) no
C21 C22 C23 C24 -3.9(2) no
O24 C23 C24 C25 -178.40(16) no
C22 C23 C24 C25 2.4(3) no
C23 C24 C25 C26 0.7(3) no
C24 C25 C26 C21 -2.2(3) no
N21 C28 C29 C30 63.59(16) no
N21 C28 C29 C34 -172.35(12) no
C28 C29 C30 C31 -174.86(13) no
C34 C29 C30 C31 60.07(16) no
C28 C29 C34 C33 174.04(12) no
C30 C29 C34 C33 -59.52(16) no
C29 C30 C31 C32 -57.17(17) no
C30 C31 C32 C33 52.70(17) no
C30 C31 C32 C35 175.91(12) no
C31 C32 C33 C34 -51.89(17) no
C35 C32 C33 C34 -176.72(13) no
C31 C32 C35 O22 144.44(15) no
C31 C32 C35 O23 -36.60(18) no
C33 C32 C35 O22 -91.30(17) no
C33 C32 C35 O23 87.66(16) no
C32 C33 C34 C29 55.74(17) no
